data_4308776
loop_
_publ_author_name
'Zheming Wang'
'Bin Zhang'
'Mohamedally Kurmoo'
'Mark A. Green'
'Hideki Fujiwara'
'Takeo Otsuka'
'Hayao Kobayashi'

_publ_section_title
;
Synthesis and Characterization of a Porous Magnetic Diamond Framework,
Co3(HCOO)6, and Its N2 Sorption Characteristic
;
_journal_name_full 'Inorganic Chemistry'
_journal_page_first 1230
_journal_page_last 1237
_journal_paper_doi 10.1021/ic048986r
_journal_volume 44
_journal_year 2005
_chemical_formula_sum 'C7 H12 Co3 O14'
_chemical_formula_weight 496.96
_chemical_name_systematic
; 
 ? 
;
_space_group_IT_number 14
_symmetry_cell_setting monoclinic
_symmetry_space_group_name_Hall '-P 2ybc'
_symmetry_space_group_name_H-M 'P 1 21/c 1'
_atom_sites_solution_hydrogens geom
_atom_sites_solution_primary direct
_atom_sites_solution_secondary difmap
_audit_creation_method SHELXL-97
_cell_angle_alpha 90.00
_cell_angle_beta 127.222(2)
_cell_angle_gamma 90.00
_cell_formula_units_Z 4
_cell_length_a 11.2539(16)
_cell_length_b 9.8321(10)
_cell_length_c 18.108(3)
_cell_measurement_reflns_used 10196
_cell_measurement_temperature 180(1)
_cell_measurement_theta_max 27.48
_cell_measurement_theta_min 3.08
_cell_volume 1595.5(4)
_computing_cell_refinement 'CrystalClear (Rigaku Corp., 2000)'
_computing_data_collection 'CrystalClear (Rigaku Corp., 2000)'
_computing_data_reduction 'CrystalClear (Rigaku Corp., 2000)'
_computing_molecular_graphics 'Bruker SHELXTL V5.1 (Sheldrick, 1998)'
_computing_publication_material 'SHELXL-97 (Sheldrick, 1997)'
_computing_structure_refinement 'SHELXL-97 (Sheldrick, 1997)'
_computing_structure_solution 'SHELXS-97 (Sheldrick, 1997)'
_diffrn_ambient_temperature 180(1)
_diffrn_detector_area_resol_mean 0.76
_diffrn_measured_fraction_theta_full 0.990
_diffrn_measured_fraction_theta_max 0.990
_diffrn_measurement_device_type 'Rigaku Mercury CCD (AFC7)'
_diffrn_measurement_method CCD
_diffrn_radiation_detector CCD
_diffrn_radiation_monochromator 'Graphite Monochromator'
_diffrn_radiation_source 'Rotating Anode'
_diffrn_radiation_type MoK\a
_diffrn_radiation_wavelength 0.71073
_diffrn_reflns_av_R_equivalents 0.0507
_diffrn_reflns_av_sigmaI/netI 0.0364
_diffrn_reflns_limit_h_max 14
_diffrn_reflns_limit_h_min -14
_diffrn_reflns_limit_k_max 12
_diffrn_reflns_limit_k_min -12
_diffrn_reflns_limit_l_max 23
_diffrn_reflns_limit_l_min -23
_diffrn_reflns_number 27214
_diffrn_reflns_theta_full 27.47
_diffrn_reflns_theta_max 27.47
_diffrn_reflns_theta_min 3.08
_diffrn_source_current 100.0000
_diffrn_source_power '5.4 kW'
_diffrn_source_voltage 50.0000
_diffrn_standards_decay_% 0
_exptl_absorpt_coefficient_mu 3.152
_exptl_absorpt_correction_T_max 1.0000
_exptl_absorpt_correction_T_min 0.8785
_exptl_absorpt_correction_type multi-scan
_exptl_absorpt_process_details 'Jacobson, R. (1998) Private Communication'
_exptl_crystal_colour 'violet red'
_exptl_crystal_density_diffrn 2.069
_exptl_crystal_density_method 'not measured'
_exptl_crystal_description 'thin plate'
_exptl_crystal_F_000 988
_exptl_crystal_size_max 0.09
_exptl_crystal_size_mid 0.07
_exptl_crystal_size_min 0.05
_refine_diff_density_max 0.469
_refine_diff_density_min -0.523
_refine_diff_density_rms 0.100
_refine_ls_extinction_coef 0.0024(5)
_refine_ls_extinction_expression Fc^*^=kFc[1+0.001xFc^2^\l^3^/sin(2\q)]^-1/4^
_refine_ls_extinction_method SHELXL
_refine_ls_goodness_of_fit_ref 1.086
_refine_ls_hydrogen_treatment mixed
_refine_ls_matrix_type full
_refine_ls_number_parameters 246
_refine_ls_number_reflns 3621
_refine_ls_number_restraints 7
_refine_ls_restrained_S_all 1.091
_refine_ls_R_factor_all 0.0492
_refine_ls_R_factor_gt 0.0329
_refine_ls_shift/su_max 0.001
_refine_ls_shift/su_mean 0.000
_refine_ls_structure_factor_coef Fsqd
_refine_ls_weighting_details 'calc w=1/[\s^2^(Fo^2^)+(0.0427P)^2^+0.2840P] where P=(Fo^2^+2Fc^2^)/3'
_refine_ls_weighting_scheme calc
_refine_ls_wR_factor_gt 0.0763
_refine_ls_wR_factor_ref 0.0799
_reflns_number_gt 2915
_reflns_number_total 3621
_reflns_threshold_expression >2sigma(I)
_cod_data_source_file ic048986rsi20041026_094359_2.cif
_cod_data_source_block 1-at-180K
_cod_depositor_comments
;
The following automatic conversions were performed:
'_symmetry_cell_setting' value 'Monoclinic' changed to 'monoclinic'
according to '/home/saulius/struct/CIF-dictionaries/cif_core.dic'
dictionary named 'cif_core.dic' version 2.4.1 from
2010-06-29.

'_exptl_absorpt_correction_type' value 'Multi-scan' changed
to 'multi-scan' according to
'/home/saulius/struct/CIF-dictionaries/cif_core.dic' dictionary named
'cif_core.dic' version 2.4.1 from 2010-06-29.

Automatic conversion script
Id: cif_fix_enum 1527 2010-12-29 10:47:43Z saulius 
;
_cod_database_code 4308776

loop_
_symmetry_equiv_pos_as_xyz
'x, y, z'
'-x, y+1/2, -z+1/2'
'-x, -y, -z'
'x, -y-1/2, z-1/2'

loop_
_atom_site_label
_atom_site_type_symbol
_atom_site_fract_x
_atom_site_fract_y
_atom_site_fract_z
_atom_site_U_iso_or_equiv
_atom_site_adp_type
_atom_site_occupancy
_atom_site_symmetry_multiplicity
_atom_site_calc_flag
_atom_site_refinement_flags
_atom_site_disorder_assembly
_atom_site_disorder_group
Co1 Co 0.37793(4) 0.07944(4) 0.13307(3) 0.01336(12) Uani 1 1 d . . .
Co2 Co 0.57069(4) -0.11028(4) 0.31090(3) 0.01402(12) Uani 1 1 d . . .
Co3 Co 0.5000 0.0000 0.0000 0.01585(14) Uani 1 2 d S . .
Co4 Co 0.0000 0.0000 0.0000 0.01599(15) Uani 1 2 d S . .
O1 O 0.4368(2) 0.19983(18) 0.24547(13) 0.0165(4) Uani 1 1 d . . .
O2 O 0.5521(2) 0.0603(2) 0.36827(14) 0.0217(5) Uani 1 1 d . . .
O3 O 0.5908(2) -0.00485(18) 0.21954(14) 0.0159(4) Uani 1 1 d . . .
O4 O 0.6835(2) 0.0044(2) 0.14047(15) 0.0268(5) Uani 1 1 d . . .
O5 O 0.4555(2) 0.25713(18) 0.10850(13) 0.0162(4) Uani 1 1 d . . .
O6 O 0.4799(2) 0.2089(2) -0.00228(15) 0.0234(5) Uani 1 1 d . . .
O7 O 0.3449(2) -0.08356(19) 0.19522(14) 0.0176(4) Uani 1 1 d . . .
O8 O 0.1005(2) -0.1043(2) 0.12383(15) 0.0255(5) Uani 1 1 d . . .
O9 O 0.3389(2) -0.0274(2) 0.02343(14) 0.0170(4) Uani 1 1 d . . .
O10 O 0.1155(2) -0.1153(2) -0.03335(16) 0.0232(5) Uani 1 1 d . . .
O11 O 0.1628(2) 0.15480(19) 0.06006(14) 0.0165(4) Uani 1 1 d . . .
O12 O 0.2037(2) 0.37792(19) 0.09039(15) 0.0219(5) Uani 1 1 d . . .
C1 C 0.4993(3) 0.1716(3) 0.3301(2) 0.0191(6) Uani 1 1 d . . .
C2 C 0.6950(4) -0.0135(3) 0.2120(2) 0.0209(7) Uani 1 1 d . . .
C3 C 0.4714(4) 0.2881(3) 0.0472(2) 0.0221(7) Uani 1 1 d . . .
C4 C 0.2322(3) -0.1286(3) 0.1874(2) 0.0226(7) Uani 1 1 d . . .
C5 C 0.2264(3) -0.1069(3) -0.0301(2) 0.0202(6) Uani 1 1 d . . .
C6 C 0.1215(3) 0.2788(3) 0.0495(2) 0.0202(6) Uani 1 1 d . . .
H1 H 0.508(3) 0.242(3) 0.369(2) 0.014(7) Uiso 1 1 d . . .
H2 H 0.786(5) -0.038(4) 0.261(3) 0.042(11) Uiso 1 1 d . . .
H3 H 0.481(4) 0.379(4) 0.036(2) 0.032(10) Uiso 1 1 d . . .
H4 H 0.018(3) 0.288(3) 0.009(2) 0.008(7) Uiso 1 1 d . . .
H5 H 0.228(3) -0.158(3) -0.071(2) 0.015(8) Uiso 1 1 d . . .
H6 H 0.249(3) -0.198(3) 0.233(2) 0.020(8) Uiso 1 1 d . . .
O13 O -0.183(7) -0.359(5) 0.231(4) 0.57(3) Uiso 0.50 1 d PDU . .
C13 C -0.062(7) -0.324(7) 0.231(5) 0.41(3) Uiso 0.50 1 d PDU . .
O14 O -0.195(7) -0.596(8) 0.170(5) 0.72(5) Uiso 0.50 1 d PDU . .
C14 C -0.042(7) -0.645(6) 0.229(4) 0.38(3) Uiso 0.50 1 d PDU . .
O15 O -0.115(4) -0.210(4) 0.144(3) 0.203(14) Uiso 0.25 1 d PU . .
O16 O -0.190(3) -0.533(3) 0.099(2) 0.302(13) Uiso 0.50 1 d PU . .
O17 O -0.087(6) -0.377(6) 0.152(4) 0.30(2) Uiso 0.25 1 d PU . .

loop_
_atom_site_aniso_label
_atom_site_aniso_U_11
_atom_site_aniso_U_22
_atom_site_aniso_U_33
_atom_site_aniso_U_23
_atom_site_aniso_U_13
_atom_site_aniso_U_12
Co1 0.0135(2) 0.0134(2) 0.0131(2) -0.00064(14) 0.00800(17) -0.00035(15)
Co2 0.0150(2) 0.0122(2) 0.0145(2) 0.00112(15) 0.00869(17) 0.00087(15)
Co3 0.0166(3) 0.0181(3) 0.0170(3) -0.0024(2) 0.0123(2) -0.0020(2)
Co4 0.0119(3) 0.0174(3) 0.0170(3) -0.0023(2) 0.0078(2) -0.0031(2)
O1 0.0228(11) 0.0125(9) 0.0142(10) -0.0010(8) 0.0112(9) 0.0004(8)
O2 0.0307(12) 0.0164(10) 0.0169(11) 0.0030(9) 0.0137(10) 0.0053(9)
O3 0.0168(10) 0.0156(10) 0.0189(11) 0.0005(8) 0.0128(9) 0.0010(8)
O4 0.0196(11) 0.0440(14) 0.0196(12) 0.0019(10) 0.0132(10) -0.0006(10)
O5 0.0216(10) 0.0142(9) 0.0169(10) -0.0009(8) 0.0137(9) -0.0021(8)
O6 0.0351(13) 0.0208(11) 0.0254(12) -0.0019(9) 0.0242(11) 0.0003(9)
O7 0.0156(10) 0.0168(10) 0.0196(11) 0.0016(8) 0.0103(9) -0.0010(8)
O8 0.0143(10) 0.0366(13) 0.0217(11) 0.0060(9) 0.0089(9) -0.0033(9)
O9 0.0167(10) 0.0203(10) 0.0175(10) -0.0053(8) 0.0121(9) -0.0038(8)
O10 0.0153(10) 0.0280(11) 0.0276(12) -0.0071(9) 0.0136(10) -0.0047(9)
O11 0.0128(9) 0.0150(9) 0.0190(11) -0.0034(8) 0.0083(9) -0.0028(8)
O12 0.0171(10) 0.0169(10) 0.0241(11) -0.0039(9) 0.0084(9) -0.0025(9)
C1 0.0247(16) 0.0149(14) 0.0181(15) -0.0029(12) 0.0132(14) -0.0002(12)
C2 0.0159(15) 0.0262(16) 0.0161(16) -0.0022(13) 0.0073(13) -0.0009(12)
C3 0.0299(17) 0.0154(15) 0.0292(17) 0.0025(13) 0.0222(15) 0.0001(13)
C4 0.0187(15) 0.0230(16) 0.0216(16) 0.0035(13) 0.0098(14) -0.0040(13)
C5 0.0211(15) 0.0237(16) 0.0192(15) -0.0068(13) 0.0139(14) -0.0040(12)
C6 0.0133(15) 0.0227(16) 0.0205(15) 0.0028(13) 0.0081(13) 0.0040(13)

loop_
_atom_type_symbol
_atom_type_description
_atom_type_scat_dispersion_real
_atom_type_scat_dispersion_imag
_atom_type_scat_source
C C 0.0033 0.0016 'International Tables Vol C Tables 4.2.6.8 and 6.1.1.4'
H H 0.0000 0.0000 'International Tables Vol C Tables 4.2.6.8 and 6.1.1.4'
O O 0.0106 0.0060 'International Tables Vol C Tables 4.2.6.8 and 6.1.1.4'
Co Co 0.3494 0.9721 'International Tables Vol C Tables 4.2.6.8 and 6.1.1.4'

loop_
_geom_angle_atom_site_label_1
_geom_angle_atom_site_label_2
_geom_angle_atom_site_label_3
_geom_angle
_geom_angle_site_symmetry_1
_geom_angle_site_symmetry_3
_geom_angle_publ_flag
O9 Co1 O11 94.72(8) . . ?
O9 Co1 O3 89.96(8) . . ?
O11 Co1 O3 172.44(8) . . ?
O9 Co1 O1 173.51(8) . . ?
O11 Co1 O1 88.77(8) . . ?
O3 Co1 O1 87.15(8) . . ?
O9 Co1 O7 97.08(8) . . ?
O11 Co1 O7 95.57(8) . . ?
O3 Co1 O7 77.94(7) . . ?
O1 Co1 O7 88.01(8) . . ?
O9 Co1 O5 95.39(8) . . ?
O11 Co1 O5 92.41(8) . . ?
O3 Co1 O5 93.05(7) . . ?
O1 Co1 O5 78.97(8) . . ?
O7 Co1 O5 164.58(7) . . ?
O12 Co2 O2 93.26(9) 2_645 . ?
O12 Co2 O3 92.79(8) 2_645 . ?
O2 Co2 O3 95.11(8) . . ?
O12 Co2 O1 92.18(8) 2_645 2_645 ?
O2 Co2 O1 170.20(8) . 2_645 ?
O3 Co2 O1 92.76(7) . 2_645 ?
O12 Co2 O5 88.81(8) 2_645 2_645 ?
O2 Co2 O5 93.17(8) . 2_645 ?
O3 Co2 O5 171.46(8) . 2_645 ?
O1 Co2 O5 78.79(7) 2_645 2_645 ?
O12 Co2 O7 170.86(8) 2_645 . ?
O2 Co2 O7 88.32(8) . . ?
O3 Co2 O7 78.10(8) . . ?
O1 Co2 O7 87.60(8) 2_645 . ?
O5 Co2 O7 100.10(8) 2_645 . ?
O6 Co3 O6 180.00(13) 3_655 . ?
O6 Co3 O4 88.90(8) 3_655 . ?
O6 Co3 O4 91.10(8) . . ?
O6 Co3 O4 91.10(8) 3_655 3_655 ?
O6 Co3 O4 88.90(8) . 3_655 ?
O4 Co3 O4 180.00(12) . 3_655 ?
O6 Co3 O9 88.05(8) 3_655 . ?
O6 Co3 O9 91.95(8) . . ?
O4 Co3 O9 95.39(8) . . ?
O4 Co3 O9 84.61(8) 3_655 . ?
O6 Co3 O9 91.95(8) 3_655 3_655 ?
O6 Co3 O9 88.05(8) . 3_655 ?
O4 Co3 O9 84.61(8) . 3_655 ?
O4 Co3 O9 95.39(8) 3_655 3_655 ?
O9 Co3 O9 180.00(14) . 3_655 ?
O10 Co4 O10 180.00(9) 3 . ?
O10 Co4 O8 89.05(9) 3 . ?
O10 Co4 O8 90.95(9) . . ?
O10 Co4 O8 90.95(9) 3 3 ?
O10 Co4 O8 89.05(9) . 3 ?
O8 Co4 O8 180.00(15) . 3 ?
O10 Co4 O11 87.56(8) 3 . ?
O10 Co4 O11 92.44(8) . . ?
O8 Co4 O11 93.67(8) . . ?
O8 Co4 O11 86.33(8) 3 . ?
O10 Co4 O11 92.44(8) 3 3 ?
O10 Co4 O11 87.56(8) . 3 ?
O8 Co4 O11 86.33(8) . 3 ?
O8 Co4 O11 93.67(8) 3 3 ?
O11 Co4 O11 180.00(12) . 3 ?
C1 O1 Co1 132.06(18) . . ?
C1 O1 Co2 127.50(18) . 2_655 ?
Co1 O1 Co2 97.72(8) . 2_655 ?
C1 O2 Co2 127.03(19) . . ?
C2 O3 Co2 127.47(19) . . ?
C2 O3 Co1 131.8(2) . . ?
Co2 O3 Co1 99.61(8) . . ?
C2 O4 Co3 132.3(2) . . ?
C3 O5 Co2 127.82(18) . 2_655 ?
C3 O5 Co1 132.75(19) . . ?
Co2 O5 Co1 96.70(8) 2_655 . ?
C3 O6 Co3 132.0(2) . . ?
C4 O7 Co2 126.07(19) . . ?
C4 O7 Co1 133.65(19) . . ?
Co2 O7 Co1 97.39(8) . . ?
C4 O8 Co4 131.9(2) . . ?
C5 O9 Co1 125.27(19) . . ?
C5 O9 Co3 119.76(19) . . ?
Co1 O9 Co3 114.98(9) . . ?
C5 O10 Co4 139.1(2) . . ?
C6 O11 Co1 128.03(18) . . ?
C6 O11 Co4 119.22(18) . . ?
Co1 O11 Co4 112.74(9) . . ?
C6 O12 Co2 130.83(19) . 2_655 ?
O2 C1 O1 126.5(3) . . ?
O2 C1 H1 115.9(18) . . ?
O1 C1 H1 117.6(18) . . ?
O4 C2 O3 126.1(3) . . ?
O4 C2 H2 114(3) . . ?
O3 C2 H2 120(3) . . ?
O6 C3 O5 126.9(3) . . ?
O6 C3 H3 112(2) . . ?
O5 C3 H3 121(2) . . ?
O8 C4 O7 126.5(3) . . ?
O8 C4 H6 115.4(19) . . ?
O7 C4 H6 117.8(19) . . ?
O10 C5 O9 126.0(3) . . ?
O10 C5 H5 117(2) . . ?
O9 C5 H5 117(2) . . ?
O12 C6 O11 126.2(3) . . ?
O12 C6 H4 121.3(18) . . ?
O11 C6 H4 112.3(18) . . ?
O17 C13 O13 108(7) . . ?
O17 C13 O15 64(4) . . ?
O13 C13 O15 111(5) . . ?
O17 C13 C14 115(6) . 2 ?
O13 C13 C14 125(6) . 2 ?
O15 C13 C14 64(3) . 2 ?
O16 O14 C14 97(6) . . ?
O14 C14 C13 137(6) . 2_545 ?
O17 O15 C13 48(3) . . ?
O14 O16 O17 105(4) . . ?
C13 O17 O15 68(4) . . ?
C13 O17 O16 123(5) . . ?
O15 O17 O16 140(4) . . ?

loop_
_geom_bond_atom_site_label_1
_geom_bond_atom_site_label_2
_geom_bond_distance
_geom_bond_site_symmetry_2
_geom_bond_publ_flag
Co1 O9 2.045(2) . ?
Co1 O11 2.0704(19) . ?
Co1 O3 2.0835(19) . ?
Co1 O1 2.0859(19) . ?
Co1 O7 2.1163(19) . ?
Co1 O5 2.1173(19) . ?
Co2 O12 2.040(2) 2_645 ?
Co2 O2 2.049(2) . ?
Co2 O3 2.078(2) . ?
Co2 O1 2.1049(19) 2_645 ?
Co2 O5 2.106(2) 2_645 ?
Co2 O7 2.115(2) . ?
Co3 O6 2.064(2) 3_655 ?
Co3 O6 2.064(2) . ?
Co3 O4 2.093(2) . ?
Co3 O4 2.093(2) 3_655 ?
Co3 O9 2.1148(19) . ?
Co3 O9 2.1148(19) 3_655 ?
Co4 O10 2.071(2) 3 ?
Co4 O10 2.071(2) . ?
Co4 O8 2.072(2) . ?
Co4 O8 2.072(2) 3 ?
Co4 O11 2.1084(18) . ?
Co4 O11 2.1084(18) 3 ?
O1 C1 1.271(4) . ?
O1 Co2 2.1049(19) 2_655 ?
O2 C1 1.238(4) . ?
O3 C2 1.262(4) . ?
O4 C2 1.234(4) . ?
O5 C3 1.264(4) . ?
O5 Co2 2.1065(19) 2_655 ?
O6 C3 1.233(4) . ?
O7 C4 1.268(4) . ?
O8 C4 1.231(4) . ?
O9 C5 1.291(4) . ?
O10 C5 1.216(4) . ?
O11 C6 1.277(3) . ?
O12 C6 1.235(4) . ?
O12 Co2 2.040(2) 2_655 ?
C1 H1 0.95(3) . ?
C2 H2 0.89(4) . ?
C3 H3 0.93(4) . ?
C4 H6 0.99(3) . ?
C5 H5 0.91(3) . ?
C6 H4 0.94(3) . ?
O13 C13 1.41(2) . ?
C13 O17 1.38(8) . ?
C13 O15 1.71(7) . ?
C13 C14 1.98(6) 2 ?
O14 O16 1.46(8) . ?
O14 C14 1.46(2) . ?
C14 C13 1.98(6) 2_545 ?
O15 O17 1.66(6) . ?
O16 O17 1.80(5) . ?

loop_
_geom_hbond_atom_site_label_D
_geom_hbond_atom_site_label_H
_geom_hbond_atom_site_label_A
_geom_hbond_distance_DH
_geom_hbond_distance_HA
_geom_hbond_distance_DA
_geom_hbond_angle_DHA
_geom_hbond_site_symmetry_A
C1 H1 O3 0.95(3) 2.80(3) 3.294(3) 114(2) 2_655
C1 H1 O6 0.95(3) 2.59(3) 3.383(4) 142(2) 4_566
C1 H1 O9 0.95(3) 2.80(3) 3.642(4) 149(2) 2_655
C2 H2 O12 0.89(4) 2.76(4) 3.211(4) 113(3) 2_645
C3 H3 O2 0.93(4) 2.67(4) 3.173(4) 115(3) 2_655
C4 H6 O5 0.99(3) 2.82(3) 3.400(4) 118(2) 2_645
C5 H5 O4 0.91(3) 2.52(3) 2.914(4) 107(2) 3_655
C5 H5 O6 0.91(3) 2.74(3) 3.151(4) 108(2) 3_655
C6 H4 O8 0.94(3) 2.64(3) 3.090(4) 110(2) 3
C6 H4 O10 0.94(3) 2.47(3) 2.974(4) 114(2) 3
